data_4301057
loop_
_publ_author_name
'Adams, Nico'
'Bigmore, Helen R.'
'Blundell, Timothy L.'
'Boyd, Catherine L.'
'Dubberley, Stuart R.'
'Sealey, Andrew J.'
'Cowley, Andrew R.'
'Skinner, Michael E. G.'
'Mountford, Philip'

_publ_section_title
;
 New Titanium Imido Synthons: Syntheses and Supramolecular Structures
;
_journal_coden_ASTM INOCAJ
_journal_issue 8
_journal_name_full 'Inorganic Chemistry'
_journal_page_first 2882
_journal_page_last 2894
_journal_paper_doi 10.1021/ic050011z
_journal_volume 44
_journal_year 2005
_chemical_formula_moiety ' C10 H14 Cl2 F5 N3 Ti1 '
_chemical_formula_sum 'C10 H14 Cl2 F5 N3 Ti'
_chemical_formula_weight 390.04
_chemical_melting_point ?
_chemical_name_systematic Ti(NC6F5)Cl2(NHMe2)2
_space_group_IT_number 15
_symmetry_cell_setting monoclinic
_symmetry_space_group_name_Hall '-C 2yc'
_symmetry_space_group_name_H-M 'C 1 2/c 1'
_atom_sites_solution_hydrogens geom
_atom_sites_solution_primary direct
_cell_angle_alpha 90
_cell_angle_beta 109.69(2)
_cell_angle_gamma 90
_cell_formula_units_Z 4
_cell_length_a 15.696(3)
_cell_length_b 15.569(1)
_cell_length_c 6.7371(9)
_cell_measurement_reflns_used 24
_cell_measurement_temperature 200
_cell_measurement_theta_max 32
_cell_measurement_theta_min 22
_cell_volume 1550.1(4)
_diffrn_ambient_temperature 200
_diffrn_measured_fraction_theta_max 1.000
_diffrn_measurement_method \w/2\q
_diffrn_radiation_type 'Cu K\a'
_diffrn_radiation_wavelength 1.54180
_diffrn_reflns_av_R_equivalents 0.08
_diffrn_reflns_limit_h_max 19
_diffrn_reflns_limit_h_min -19
_diffrn_reflns_limit_k_max 1
_diffrn_reflns_limit_k_min -19
_diffrn_reflns_limit_l_max 8
_diffrn_reflns_limit_l_min -8
_diffrn_reflns_number 3439
_diffrn_reflns_theta_max 74.27
_diffrn_reflns_theta_min 4.12
_diffrn_standards_decay_% 32.61
_diffrn_standards_interval_count 0
_diffrn_standards_interval_time 0
_diffrn_standards_number 2
_exptl_absorpt_coefficient_mu 8.334
_exptl_absorpt_correction_T_max 0.04
_exptl_absorpt_correction_T_min 0.02
_exptl_absorpt_correction_type psi-scan
_exptl_absorpt_process_details
; 

 Azimutal absorption correction (North et al, 1968) 

;
_exptl_crystal_colour 'orange '
_exptl_crystal_density_diffrn 1.671
_exptl_crystal_density_meas ?
_exptl_crystal_description 'fragment '
_exptl_crystal_F_000 789.960
_exptl_crystal_size_max 0.60
_exptl_crystal_size_mid 0.60
_exptl_crystal_size_min 0.40
_refine_diff_density_max 0.75
_refine_diff_density_min -0.60
_refine_ls_extinction_coef 67.5(57)
_refine_ls_extinction_method 'Larson 1970 Crystallographic Computing eq 22'
_refine_ls_goodness_of_fit_ref 1.0778
_refine_ls_hydrogen_treatment constr
_refine_ls_matrix_type full
_refine_ls_number_parameters 99
_refine_ls_number_reflns 1536
_refine_ls_R_factor_gt 0.0615
_refine_ls_shift/su_max 0.002145
_refine_ls_structure_factor_coef F
_refine_ls_weighting_details
;

Chebychev polynomial with 3 parameters, Carruthers & Watkin , 1979, 

 14.1    -1.25     9.02    

;
_refine_ls_weighting_scheme calc
_refine_ls_wR_factor_ref 0.0648
_reflns_limit_h_max 18
_reflns_limit_h_min -19
_reflns_limit_k_max 19
_reflns_limit_k_min 0
_reflns_limit_l_max 8
_reflns_limit_l_min 0
_reflns_number_gt 1536
_reflns_number_total 1581
_reflns_threshold_expression >3.00\s(I)
_cod_data_source_file ic050011zsi20050104_034133_4.cif
_cod_data_source_block COMPOUND_9
_cod_depositor_comments
;

The following automatic conversions were performed:

_chemical_melting_point value 'not measured' changed to '?' - value

is undefined or not given.



Automatic conversion script

Id: cif_fix_values 1391 2010-09-07 12:51:13Z saulius 


The following automatic conversions were performed:
'_symmetry_cell_setting' value 'Monoclinic ' changed to 'monoclinic'
according to '/home/saulius/struct/CIF-dictionaries/cif_core.dic'
dictionary named 'cif_core.dic' version 2.4.1 from 2010-06-29.

Automatic conversion script
Id: cif_fix_enum 1527 2010-12-29 10:47:43Z saulius 
;
_cod_original_cell_volume 1550.1(3)
_cod_original_sg_symbol_H-M 'C 1 2/c 1 '
_cod_original_formula_sum ' C10 H14 Cl2 F5 N3 Ti1 '
_cod_database_code 4301057

loop_
_symmetry_equiv_pos_as_xyz
x,y,z
-x,-y,-z
x+1/2,y+1/2,z
-x+1/2,-y+1/2,-z
-x,y,-z+1/2
x,-y,z+1/2
-x+1/2,y+1/2,-z+1/2
x+1/2,-y+1/2,z+1/2

loop_
_atom_site_label
_atom_site_fract_x
_atom_site_fract_y
_atom_site_fract_z
_atom_site_U_iso_or_equiv
_atom_site_occupancy
_atom_site_adp_type
Ti1 0.0000 -0.20170(4) 0.7500 0.0251 1.0000 Uani
Cl1 0.09906(5) -0.15376(5) 1.07447(11) 0.0363 1.0000 Uani
F1 -0.15240(12) -0.40633(13) 0.5278(3) 0.0450 1.0000 Uani
F2 -0.15230(16) -0.57823(14) 0.5305(4) 0.0550 1.0000 Uani
F3 0.0000 -0.66544(17) 0.7500 0.0609 1.0000 Uani
N1 0.0000 -0.3112(2) 0.7500 0.0298 1.0000 Uani
N2 -0.10605(15) -0.17331(15) 0.8866(4) 0.0281 1.0000 Uani
C1 0.0000 -0.3985(2) 0.7500 0.0247 1.0000 Uani
C2 -0.07672(19) -0.44724(19) 0.6398(4) 0.0298 1.0000 Uani
C3 -0.0770(2) -0.5353(2) 0.6405(5) 0.0355 1.0000 Uani
C4 0.0000 -0.5796(3) 0.7500 0.0389 1.0000 Uani
C5 -0.1248(2) -0.0802(2) 0.8901(6) 0.0432 1.0000 Uani
C6 -0.1924(2) -0.2207(2) 0.7936(5) 0.0370 1.0000 Uani
H21 -0.0822 -0.1922 1.0150 0.0373 1.0000 Uiso
H51 -0.0666 -0.0483 0.9529 0.0590 1.0000 Uiso
H52 -0.1645 -0.0698 0.9770 0.0590 1.0000 Uiso
H53 -0.1562 -0.0595 0.7430 0.0590 1.0000 Uiso
H61 -0.1796 -0.2835 0.7913 0.0494 1.0000 Uiso
H62 -0.2320 -0.2104 0.8804 0.0494 1.0000 Uiso
H63 -0.2237 -0.2000 0.6464 0.0494 1.0000 Uiso

loop_
_atom_site_aniso_label
_atom_site_aniso_U_11
_atom_site_aniso_U_22
_atom_site_aniso_U_33
_atom_site_aniso_U_23
_atom_site_aniso_U_13
_atom_site_aniso_U_12
Ti1 0.0254(4) 0.0167(4) 0.0350(4) 0.0000 0.0124(3) 0.0000
Cl1 0.0333(4) 0.0369(4) 0.0383(4) -0.0062(3) 0.0116(3) -0.0026(3)
F1 0.0300(9) 0.0466(11) 0.0517(11) -0.0016(9) 0.0047(8) 0.0016(8)
F2 0.0592(13) 0.0474(12) 0.0644(13) -0.020(1) 0.0288(11) -0.033(1)
F3 0.106(3) 0.0160(12) 0.078(2) 0.0000 0.054(2) 0.0000
N1 0.0296(17) 0.0230(16) 0.0384(18) 0.0000 0.0135(14) 0.0000
N2 0.0262(11) 0.0230(11) 0.0368(12) 0.0041(9) 0.0128(9) 0.0020(9)
C1 0.0272(17) 0.0201(17) 0.0292(17) 0.0000 0.0125(14) 0.0000
C2 0.0287(14) 0.0285(14) 0.0345(14) -0.0012(11) 0.0136(11) -0.002(1)
C3 0.0444(17) 0.0287(15) 0.0406(16) -0.0070(12) 0.0237(14) -0.0133(13)
C4 0.066(3) 0.0182(18) 0.046(2) 0.0000 0.036(2) 0.0000
C5 0.0460(18) 0.0242(15) 0.066(2) -0.0071(14) 0.0277(16) 0.0041(13)
C6 0.0289(14) 0.0321(15) 0.0530(18) 0.0026(14) 0.0178(13) -0.0021(12)

loop_
_atom_type_symbol
_atom_type_scat_dispersion_real
_atom_type_scat_dispersion_imag
_atom_type_scat_Cromer_Mann_a1
_atom_type_scat_Cromer_Mann_b1
_atom_type_scat_Cromer_Mann_a2
_atom_type_scat_Cromer_Mann_b2
_atom_type_scat_Cromer_Mann_a3
_atom_type_scat_Cromer_Mann_b3
_atom_type_scat_Cromer_Mann_a4
_atom_type_scat_Cromer_Mann_b4
_atom_type_scat_Cromer_Mann_c
_atom_type_scat_source
'C   ' 0.0170 0.0090 2.3100 20.8439 1.0200 10.2075 1.5886 0.5687 0.8650 51.6512 0.2156 International_Tables_Vol_IV_Table_2.2B
'H   ' 0.0000 0.0000 0.4930 10.5109 0.3229 26.1257 0.1402 3.1424 0.0408 57.7997 0.0030 International_Tables_Vol_IV_Table_2.2B
'Cl  ' 0.3480 0.7020 11.4604 0.0104 7.1964 1.1662 6.2556 18.5194 1.6455 47.7784 -9.5574 International_Tables_Vol_IV_Table_2.2B
'F   ' 0.0690 0.0530 3.5392 10.2825 2.6412 4.2944 1.5170 0.2615 1.0243 26.1476 0.2776 International_Tables_Vol_IV_Table_2.2B
'N   ' 0.0290 0.0180 12.2126 0.0057 3.1322 9.8933 2.0125 28.9975 1.1663 0.5826 -11.5290 International_Tables_Vol_IV_Table_2.2B
'Ti  ' 0.1890 1.8070 9.7595 7.8508 7.3558 0.5000 1.6991 35.6338 1.9021 116.1050 1.2807 International_Tables_Vol_IV_Table_2.2B

loop_
_geom_angle_atom_site_label_1
_geom_angle_site_symmetry_1
_geom_angle_atom_site_label_2
_geom_angle_site_symmetry_2
_geom_angle_atom_site_label_3
_geom_angle_site_symmetry_3
_geom_angle
_geom_angle_publ_flag
Cl1 . Ti1 . Cl1 5_556 142.75(5) yes
Cl1 . Ti1 . N1 . 108.62(2) yes
Cl1 5_556 Ti1 . N1 . 108.62(2) yes
Cl1 . Ti1 . N2 . 84.45(7) yes
Cl1 5_556 Ti1 . N2 . 88.19(6) yes
N1 . Ti1 . N2 . 101.58(6) yes
Cl1 . Ti1 . N2 5_556 88.19(6) yes
Cl1 5_556 Ti1 . N2 5_556 84.45(7) yes
N1 . Ti1 . N2 5_556 101.58(6) yes
N2 . Ti1 . N2 5_556 156.83(13) yes
Ti1 . N1 . C1 . 180 yes
Ti1 . N2 . C5 . 112.70(19) yes
Ti1 . N2 . C6 . 115.81(19) yes
C5 . N2 . C6 . 109.6(2) yes
N1 . C1 . C2 . 122.67(17) yes
N1 . C1 . C2 5_556 122.67(17) yes
C2 . C1 . C2 5_556 114.7(3) yes
F1 . C2 . C1 . 118.8(3) yes
F1 . C2 . C3 . 118.4(3) yes
C1 . C2 . C3 . 122.7(3) yes
F2 . C3 . C2 . 119.9(3) yes
F2 . C3 . C4 . 119.9(3) yes
C2 . C3 . C4 . 120.2(3) yes
F3 . C4 . C3 . 120.24(19) yes
F3 . C4 . C3 5_556 120.24(19) yes
C3 . C4 . C3 5_556 119.5(4) yes

loop_
_geom_bond_atom_site_label_1
_geom_bond_site_symmetry_1
_geom_bond_atom_site_label_2
_geom_bond_site_symmetry_2
_geom_bond_distance
_geom_bond_publ_flag
Ti1 . Cl1 . 2.3373(7) yes
Ti1 . Cl1 5_556 2.3373(7) yes
Ti1 . N1 . 1.706(3) yes
Ti1 . N2 . 2.201(2) yes
Ti1 . N2 5_556 2.201(2) yes
F1 . C2 . 1.335(3) yes
F2 . C3 . 1.343(4) yes
F3 . C4 . 1.336(5) yes
N1 . C1 . 1.359(5) yes
N2 . C5 . 1.482(4) yes
N2 . C6 . 1.483(4) yes
N2 . H21 . 0.870 no
C1 . C2 . 1.405(3) yes
C1 . C2 5_556 1.405(3) yes
C2 . C3 . 1.370(4) yes
C3 . C4 . 1.371(4) yes
